data_7250260
loop_
_publ_author_name
'Matsuda, Yumi'
'Asai, Rentaro'
'Moriguchi, Jumpei'
'Akutagawa, Tomoyuki'
'Masuya-Suzuki, Atsuko'
'Tsunashima, Ryo'

_publ_section_title
;
 Synthesis, crystallographic study and solid-state properties of
 metal-free perovskites with P-atom containing A-site cations
;
_journal_issue 18
_journal_name_full CrystEngComm
_journal_page_first 2824
_journal_page_last 2829
_journal_paper_doi 10.1039/D5CE00177C
_journal_volume 27
_journal_year 2025
_chemical_formula_moiety 'C6 H12 N2.902 P1.098, 3(B F4), 0.5(H8 N2)'
_chemical_formula_sum 'C6 H16 B3 F12 N3.9 P1.1'
_chemical_formula_weight 437.28
_space_group_crystal_system tetragonal
_space_group_IT_number 86
_space_group_name_Hall '-P 4bc'
_space_group_name_H-M_alt 'P 42/n :2'
_atom_sites_solution_hydrogens mixed
_atom_sites_solution_primary iterative
_audit_creation_date 2025-01-08
_audit_creation_method
;
Olex2 1.5
(compiled 2024.02.16 svn.r378c4104 for OlexSys, GUI svn.r6928)
;
_audit_update_record
;
2025-02-17 deposited with the CCDC.	2025-04-07 downloaded from the CCDC.
;
_cell_angle_alpha 90
_cell_angle_beta 90
_cell_angle_gamma 90
_cell_formula_units_Z 4
_cell_length_a 10.4847(3)
_cell_length_b 10.4847(3)
_cell_length_c 14.8469(7)
_cell_measurement_reflns_used 3636
_cell_measurement_temperature 391
_cell_measurement_theta_max 30.1080
_cell_measurement_theta_min 2.3810
_cell_volume 1632.10(10)
_computing_cell_refinement 'CrysAlisPro 1.171.42.72a (Rigaku OD, 2022)'
_computing_data_collection 'CrysAlisPro 1.171.42.72a (Rigaku OD, 2022)'
_computing_data_reduction 'CrysAlisPro 1.171.42.72a (Rigaku OD, 2022)'
_computing_molecular_graphics 'Olex2 1.5 (Dolomanov et al., 2009)'
_computing_publication_material 'Olex2 1.5 (Dolomanov et al., 2009)'
_computing_structure_refinement 'SHELXL 2018/3 (Sheldrick, 2015)'
_computing_structure_solution 'olex2.solve 1.5 (Bourhis et al., 2015)'
_diffrn_ambient_environment air
_diffrn_ambient_temperature 391
_diffrn_detector 'Hybrid Pixel Array Detector'
_diffrn_detector_area_resol_mean 10.0000
_diffrn_detector_type HyPix
_diffrn_measured_fraction_theta_full 0.993
_diffrn_measured_fraction_theta_max 0.824
_diffrn_measurement_details
;
List of Runs (angles in degrees, time in seconds):

  # Type    Start    End  Width  t~exp~   \w     \q     \k     \f   Frames
#--------------------------------------------------------------------------
  1  \w    -62.00  47.00   0.25    3.00    --   13.22 -74.00   1.00  436
  2  \w     48.00  96.00   0.25    3.00    --   13.22 178.00 -90.00  192
  3  \w    -21.00   4.00   0.25    3.00    --   13.22  77.00   0.00  100
;
_diffrn_measurement_device 'four-circle diffractometer'
_diffrn_measurement_device_type 'XtaLAB Synergy R, DW system, HyPix'
_diffrn_measurement_method '\w scans'
_diffrn_orient_matrix_type 'CrysAlisPro convention (1999,Acta A55,543-557)'
_diffrn_orient_matrix_UB_11 0.0510816000
_diffrn_orient_matrix_UB_12 0.0224767000
_diffrn_orient_matrix_UB_13 -0.0270483000
_diffrn_orient_matrix_UB_21 0.0106133000
_diffrn_orient_matrix_UB_22 0.0504450000
_diffrn_orient_matrix_UB_23 0.0308689000
_diffrn_orient_matrix_UB_31 0.0431089000
_diffrn_orient_matrix_UB_32 -0.0390312000
_diffrn_orient_matrix_UB_33 0.0244480000
_diffrn_radiation_monochromator mirror
_diffrn_radiation_probe x-ray
_diffrn_radiation_type 'Mo K\a'
_diffrn_radiation_wavelength 0.71073
_diffrn_reflns_av_R_equivalents 0.0121
_diffrn_reflns_av_unetI/netI 0.0141
_diffrn_reflns_Laue_measured_fraction_full 0.993
_diffrn_reflns_Laue_measured_fraction_max 0.824
_diffrn_reflns_limit_h_max 13
_diffrn_reflns_limit_h_min -9
_diffrn_reflns_limit_k_max 12
_diffrn_reflns_limit_k_min -13
_diffrn_reflns_limit_l_max 20
_diffrn_reflns_limit_l_min -17
_diffrn_reflns_number 7333
_diffrn_reflns_point_group_measured_fraction_full 0.993
_diffrn_reflns_point_group_measured_fraction_max 0.824
_diffrn_reflns_theta_full 25.242
_diffrn_reflns_theta_max 30.183
_diffrn_reflns_theta_min 2.378
_diffrn_source 'Rotating-anode X-ray tube'
_diffrn_source_type 'Rigaku (Mo) X-ray Source'
_exptl_absorpt_coefficient_mu 0.305
_exptl_absorpt_correction_T_max 1.00000
_exptl_absorpt_correction_T_min 0.44067
_exptl_absorpt_correction_type multi-scan
_exptl_absorpt_process_details
;
CrysAlisPro 1.171.42.72a (Rigaku Oxford Diffraction, 2022)
Empirical absorption correction using spherical harmonics,
implemented in SCALE3 ABSPACK scaling algorithm.
;
_exptl_crystal_colour 'clear light colourless'
_exptl_crystal_colour_lustre clear
_exptl_crystal_colour_modifier light
_exptl_crystal_colour_primary colourless
_exptl_crystal_density_diffrn 1.780
_exptl_crystal_description block
_exptl_crystal_F_000 875
_exptl_crystal_size_max 0.233
_exptl_crystal_size_mid 0.216
_exptl_crystal_size_min 0.11
_refine_diff_density_max 0.336
_refine_diff_density_min -0.232
_refine_diff_density_rms 0.065
_refine_ls_extinction_method none
_refine_ls_goodness_of_fit_ref 1.093
_refine_ls_hydrogen_treatment mixed
_refine_ls_matrix_type full
_refine_ls_number_parameters 198
_refine_ls_number_reflns 2002
_refine_ls_number_restraints 10
_refine_ls_restrained_S_all 1.091
_refine_ls_R_factor_all 0.0796
_refine_ls_R_factor_gt 0.0638
_refine_ls_shift/su_max 0.000
_refine_ls_shift/su_mean 0.000
_refine_ls_structure_factor_coef Fsqd
_refine_ls_weighting_details 'w=1/[\s^2^(Fo^2^)+(0.1334P)^2^+0.3795P] where P=(Fo^2^+2Fc^2^)/3'
_refine_ls_weighting_scheme calc
_refine_ls_wR_factor_gt 0.1990
_refine_ls_wR_factor_ref 0.2220
_reflns_Friedel_coverage 0.000
_reflns_number_gt 1439
_reflns_number_total 2002
_reflns_threshold_expression 'I > 2\s(I)'
_cod_data_source_file d5ce00177c2.cif
_cod_data_source_block p-bf4_391k
_cod_depositor_comments 'Adding full bibliography for 7250254--7250270.cif.'
_cod_original_cell_volume 1632.10(11)
_cod_original_sg_symbol_H-M 'P 42/n'
_cod_original_formula_sum 'C6 H16 B3 F12 N3.90 P1.10'
_cod_database_code 7250260
_shelx_shelxl_version_number 2018/3
_chemical_oxdiff_formula C6H18N4PB4F12
_chemical_oxdiff_usercomment 35
_shelx_space_group_comment
;
The symmetry employed for this shelxl refinement is uniquely defined
by the following loop, which should always be used as a source of
symmetry information in preference to the above space-group names.
They are only intended as comments.
;
_olex2_refinement_description
;
1. Fixed Uiso
 At 1.2 times of:
  All C(H,H) groups, All C(H,H,H,H) groups, All N(H) groups, All F(H,H,H,H)
  groups
2. Restrained distances
 N1-H1A = N1-H1B = N1-H1C = N1-H1D
 1.06 with sigma of 0.02
 H1A-H1B = H1A-H1C = H1A-H1D = H1B-H1C = H1B-H1D = H1C-H1D
 1.75 with sigma of 0.04
3. Others
 Sof(H1BC)=Sof(H1BD)=Sof(H4A)=Sof(H4B)=Sof(N2)=1-FVAR(1)
 Sof(P1)=Sof(H1AA)=Sof(H1AB)=Sof(H2A)=Sof(H2B)=FVAR(1)
 Sof(F2)=Sof(F3)=Sof(F8)=Sof(F5)=1-FVAR(2)
 Sof(F1)=Sof(F6)=Sof(F4)=Sof(F7)=FVAR(2)
 Sof(F9)=Sof(F11)=1-FVAR(3)
 Sof(F10)=Sof(F12)=FVAR(3)
 Fixed Sof: H3A(0.5) H3B(0.5) H1A(0.5) H1B(0.5) H1C(0.5) H1D(0.5)
4.a Ternary CH refined with riding coordinates:
 N3(H3)
4.b Secondary CH2 refined with riding coordinates:
 C3(H3A,H3B), C1(H1AA,H1AB), C1(H1BC,H1BD), C2(H2A,H2B), C4(H4A,H4B)
;
_olex2_submission_special_instructions 'No special instructions were received'
_oxdiff_exptl_absorpt_empirical_details
;
Empirical correction (ABSPACK) includes:
- Absorption correction using spherical harmonics
- Frame scaling
;
_oxdiff_exptl_absorpt_empirical_full_max 4.393
_oxdiff_exptl_absorpt_empirical_full_min 0.503

loop_
_space_group_symop_operation_xyz
'x, y, z'
'-y, x+1/2, z+1/2'
'-x+1/2, -y+1/2, z'
'y+1/2, -x, z+1/2'
'-x, -y, -z'
'y, -x-1/2, -z-1/2'
'x-1/2, y-1/2, -z'
'-y-1/2, x, -z-1/2'

loop_
_atom_site_label
_atom_site_type_symbol
_atom_site_fract_x
_atom_site_fract_y
_atom_site_fract_z
_atom_site_U_iso_or_equiv
_atom_site_adp_type
_atom_site_occupancy
_atom_site_site_symmetry_order
_atom_site_calc_flag
_atom_site_refinement_flags_posn
_atom_site_refinement_flags_adp
_atom_site_refinement_flags_occupancy
_atom_site_disorder_assembly
_atom_site_disorder_group
P1 P 0.75004(18) 0.8946(2) 0.58591(17) 0.0561(6) Uani 0.549(8) 1 d . . P A 1
N3 N 0.63487(14) 0.75038(15) 0.44985(11) 0.0416(5) Uani 1 1 d . . . . .
H3 H 0.560164 0.750187 0.410173 0.050 Uiso 1 1 calc R U . . .
F1 F 0.5379(8) 0.8633(7) 0.2828(9) 0.114(3) Uani 0.486(14) 1 d . . P B 1
N1 N 0.750000 1.250000 0.24178(18) 0.0557(7) Uani 1 2 d DS T P . .
F10 F 0.3483(14) 0.709(2) 0.4561(11) 0.093(3) Uani 0.35(3) 1 d . . P C 1
F12 F 0.208(2) 0.8449(15) 0.5607(8) 0.083(4) Uani 0.35(3) 1 d . . P C -1
F6 F 0.5407(11) 1.0743(12) 0.3108(6) 0.113(3) Uani 0.486(14) 1 d . . P B 1
F4 F 0.3907(6) 0.9904(8) 0.2238(7) 0.089(2) Uani 0.486(14) 1 d . . P B 1
F7 F 0.5918(8) 1.0052(7) 0.1754(4) 0.088(2) Uani 0.486(14) 1 d . . P B 1
C3 C 0.750000 0.750000 0.39185(18) 0.0504(7) Uani 1 2 d S T P . .
H3A H 0.749752 0.675013 0.353588 0.060 Uiso 0.5 1 calc R U P . .
H3B H 0.750250 0.824988 0.353589 0.060 Uiso 0.5 1 calc R U P . .
C1 C 0.6288(2) 0.6311(2) 0.50693(16) 0.0541(6) Uani 1 1 d . . . . .
H1AA H 0.627276 0.558312 0.466581 0.065 Uiso 0.549(8) 1 calc R U P A 1
H1AB H 0.548209 0.631769 0.538981 0.065 Uiso 0.549(8) 1 calc R U P A 1
H1BC H 0.555754 0.632960 0.546979 0.065 Uiso 0.451(8) 1 calc R U P A 2
H1BD H 0.624053 0.555277 0.469606 0.065 Uiso 0.451(8) 1 calc R U P A 2
C2 C 0.6281(2) 0.8694(2) 0.50694(16) 0.0532(6) Uani 1 1 d . . . . .
H2A H 0.547598 0.868213 0.539121 0.064 Uiso 0.549(8) 1 calc R U P A 1
H2B H 0.626236 0.942303 0.466754 0.064 Uiso 0.549(8) 1 calc R U P A 1
C4 C 0.750000 0.750000 0.6318(2) 0.0681(11) Uani 1 2 d S T P . .
H4A H 0.674203 0.749494 0.669295 0.082 Uiso 0.451(8) 1 calc R U P A 2
H4B H 0.825797 0.750505 0.669295 0.082 Uiso 0.451(8) 1 calc R U P A 2
B2 B 0.250000 0.750000 0.5067(2) 0.0518(8) Uani 1 2 d S T P . .
B1 B 0.5162(3) 0.9841(2) 0.24997(15) 0.0500(6) Uani 1 1 d . . . . .
N2 N 0.7492(8) 0.8653(9) 0.5588(6) 0.0581(19) Uani 0.451(8) 1 d . . P A 2
F2 F 0.4952(7) 0.9078(8) 0.3244(4) 0.092(2) Uani 0.514(14) 1 d . . P B 2
F3 F 0.4239(12) 0.9597(10) 0.1892(6) 0.117(3) Uani 0.514(14) 1 d . . P B 2
F8 F 0.6358(7) 0.9624(8) 0.2158(9) 0.118(3) Uani 0.514(14) 1 d . . P B 2
F5 F 0.5098(9) 1.1098(6) 0.2775(7) 0.093(2) Uani 0.514(14) 1 d . . P B 2
F9 F 0.3533(6) 0.7699(19) 0.4510(5) 0.102(3) Uani 0.65(3) 1 d . . P C 2
F11 F 0.272(2) 0.8539(7) 0.5626(5) 0.106(3) Uani 0.65(3) 1 d . . P C 2
H1A H 0.695(5) 1.276(6) 0.299(3) 0.127 Uiso 0.5 1 d D U P D -1
H1B H 0.767(9) 1.150(2) 0.244(3) 0.127 Uiso 0.5 1 d D U P E -1
H1C H 0.840(4) 1.295(8) 0.244(3) 0.127 Uiso 0.5 1 d D U P F -1
H1D H 0.702(5) 1.275(6) 0.183(2) 0.127 Uiso 0.5 1 d D U P G -1

loop_
_atom_site_aniso_label
_atom_site_aniso_U_11
_atom_site_aniso_U_22
_atom_site_aniso_U_33
_atom_site_aniso_U_23
_atom_site_aniso_U_13
_atom_site_aniso_U_12
P1 0.0504(7) 0.0619(10) 0.0558(12) -0.0199(7) 0.0002(6) -0.0003(5)
N3 0.0340(8) 0.0514(9) 0.0394(8) 0.0005(6) -0.0061(6) -0.0002(6)
F1 0.122(5) 0.088(4) 0.131(7) 0.045(4) -0.027(4) 0.027(3)
N1 0.0612(16) 0.0494(14) 0.0565(15) 0.000 0.000 0.0006(11)
F10 0.055(4) 0.107(8) 0.116(6) 0.010(6) 0.024(4) 0.009(4)
F12 0.098(7) 0.059(5) 0.093(4) -0.020(3) 0.003(5) 0.016(4)
F6 0.130(6) 0.126(7) 0.084(4) -0.053(4) 0.020(4) -0.038(5)
F4 0.056(2) 0.102(4) 0.109(5) 0.011(4) -0.018(3) 0.003(2)
F7 0.090(4) 0.106(4) 0.069(3) -0.003(2) 0.030(2) 0.021(3)
C3 0.0504(15) 0.0703(18) 0.0303(11) 0.000 0.000 -0.0001(12)
C1 0.0540(11) 0.0489(11) 0.0593(12) 0.0049(9) 0.0009(9) -0.0098(8)
C2 0.0529(11) 0.0475(11) 0.0593(12) -0.0048(9) 0.0014(9) 0.0086(8)
C4 0.0529(17) 0.121(3) 0.0306(13) 0.000 0.000 0.0012(17)
B2 0.0466(16) 0.0590(19) 0.0497(17) 0.000 0.000 0.0012(14)
B1 0.0509(13) 0.0495(13) 0.0497(12) -0.0004(9) -0.0006(9) 0.0007(9)
N2 0.073(4) 0.058(4) 0.043(3) -0.012(3) 0.001(3) 0.000(3)
F2 0.108(4) 0.094(4) 0.074(3) 0.033(2) -0.002(2) 0.017(3)
F3 0.142(8) 0.129(6) 0.080(4) 0.020(3) -0.054(4) -0.042(5)
F8 0.085(4) 0.126(5) 0.143(7) -0.031(5) 0.044(4) 0.025(3)
F5 0.102(4) 0.060(2) 0.117(6) -0.015(3) 0.019(4) 0.005(2)
F9 0.0512(17) 0.165(8) 0.089(2) 0.016(4) 0.0113(15) -0.015(3)
F11 0.157(8) 0.070(2) 0.092(2) -0.0113(17) -0.012(4) -0.032(3)

loop_
_atom_type_symbol
_atom_type_description
_atom_type_scat_dispersion_real
_atom_type_scat_dispersion_imag
_atom_type_scat_source
C C 0.0033 0.0016 'International Tables Vol C Tables 4.2.6.8 and 6.1.1.4'
H H 0.0000 0.0000 'International Tables Vol C Tables 4.2.6.8 and 6.1.1.4'
B B 0.0013 0.0007 'International Tables Vol C Tables 4.2.6.8 and 6.1.1.4'
F F 0.0171 0.0103 'International Tables Vol C Tables 4.2.6.8 and 6.1.1.4'
N N 0.0061 0.0033 'International Tables Vol C Tables 4.2.6.8 and 6.1.1.4'
P P 0.1023 0.0942 'International Tables Vol C Tables 4.2.6.8 and 6.1.1.4'

loop_
_geom_angle_atom_site_label_1
_geom_angle_atom_site_label_2
_geom_angle_atom_site_label_3
_geom_angle
_geom_angle_site_symmetry_1
_geom_angle_site_symmetry_3
_geom_angle_publ_flag
C1 P1 C2 93.32(16) 3_665 . ?
C4 P1 C1 97.74(15) . 3_665 ?
C4 P1 C2 97.83(15) . . ?
C3 N3 H3 107.6 . . ?
C3 N3 C1 110.93(13) . . ?
C3 N3 C2 111.49(13) . . ?
C1 N3 H3 107.6 . . ?
C2 N3 H3 107.6 . . ?
C2 N3 C1 111.53(17) . . ?
H1A N1 H1B 109(3) . . ?
H1A N1 H1C 111(3) . . ?
H1A N1 H1D 110(3) . . ?
H1B N1 H1C 107(3) . . ?
H1B N1 H1D 111(3) . . ?
H1C N1 H1D 110(3) . . ?
N3 C3 N3 109.0(2) 3_665 . ?
N3 C3 H3A 109.9 . . ?
N3 C3 H3A 109.9 3_665 . ?
N3 C3 H3B 109.9 . . ?
N3 C3 H3B 109.9 3_665 . ?
H3A C3 H3B 108.3 . . ?
P1 C1 H1AA 107.8 3_665 . ?
P1 C1 H1AB 107.8 3_665 . ?
N3 C1 P1 118.20(16) . 3_665 ?
N3 C1 H1AA 107.8 . . ?
N3 C1 H1AB 107.8 . . ?
N3 C1 H1BC 111.1 . . ?
N3 C1 H1BD 111.1 . . ?
H1AA C1 H1AB 107.1 . . ?
H1BC C1 H1BD 109.0 . . ?
N2 C1 N3 103.4(4) 3_665 . ?
N2 C1 H1BC 111.1 3_665 . ?
N2 C1 H1BD 111.1 3_665 . ?
P1 C2 H2A 107.9 . . ?
P1 C2 H2B 107.9 . . ?
N3 C2 P1 117.74(15) . . ?
N3 C2 H2A 107.9 . . ?
N3 C2 H2B 107.9 . . ?
H2A C2 H2B 107.2 . . ?
N2 C2 N3 103.1(4) . . ?
P1 C4 P1 131.6(3) . 3_665 ?
H4A C4 H4B 110.0 . . ?
N2 C4 H4A 112.5 3_665 . ?
N2 C4 H4A 112.5 . . ?
N2 C4 H4B 112.5 . . ?
N2 C4 H4B 112.5 3_665 . ?
F10 B2 F10 112.2(14) . 3_565 ?
F10 B2 F12 81.4(14) 3_565 . ?
F10 B2 F12 144.4(19) . . ?
F10 B2 F9 102.7(5) . 3_565 ?
F10 B2 F9 27.3(4) 3_565 3_565 ?
F10 B2 F11 117.2(16) 3_565 3_565 ?
F10 B2 F11 102.1(16) . 3_565 ?
F12 B2 F9 102.4(15) . 3_565 ?
F12 B2 F11 99.8(4) . 3_565 ?
F9 B2 F11 127.4(16) 3_565 . ?
F9 B2 F11 96.3(13) 3_565 3_565 ?
F9 B2 F11 96.3(13) . . ?
F9 B2 F11 127.4(16) . 3_565 ?
F11 B2 F11 106.5(6) . 3_565 ?
F1 B1 F7 109.7(5) . . ?
F6 B1 F1 112.5(5) . . ?
F6 B1 F4 110.0(6) . . ?
F6 B1 F7 108.6(5) . . ?
F4 B1 F1 107.6(5) . . ?
F4 B1 F7 108.4(4) . . ?
F3 B1 F2 108.1(5) . . ?
F3 B1 F8 112.2(5) . . ?
F3 B1 F5 110.1(6) . . ?
F8 B1 F2 110.2(5) . . ?
F8 B1 F5 108.2(5) . . ?
F5 B1 F2 107.9(4) . . ?
C1 N2 C4 111.0(5) 3_665 . ?
C2 N2 C1 117.6(6) . 3_665 ?
C2 N2 C4 111.8(5) . . ?

loop_
_geom_bond_atom_site_label_1
_geom_bond_atom_site_label_2
_geom_bond_distance
_geom_bond_site_symmetry_2
_geom_bond_publ_flag
P1 C1 1.749(3) 3_665 ?
P1 C2 1.755(3) . ?
P1 C4 1.663(3) . ?
N3 H3 0.9800 . ?
N3 C3 1.483(2) . ?
N3 C1 1.512(2) . ?
N3 C2 1.510(2) . ?
F1 B1 1.376(5) . ?
N1 H1A 1.063(19) . ?
N1 H1B 1.065(19) . ?
N1 H1C 1.061(19) . ?
N1 H1D 1.044(19) . ?
F10 B2 1.346(13) . ?
F12 B2 1.351(10) . ?
F6 B1 1.333(8) . ?
F4 B1 1.374(7) . ?
F7 B1 1.379(5) . ?
C3 H3A 0.9700 . ?
C3 H3B 0.9700 . ?
C1 H1AA 0.9700 . ?
C1 H1AB 0.9700 . ?
C1 H1BC 0.9700 . ?
C1 H1BD 0.9700 . ?
C1 N2 1.493(8) 3_665 ?
C2 H2A 0.9700 . ?
C2 H2B 0.9700 . ?
C2 N2 1.486(9) . ?
C4 H4A 0.9700 . ?
C4 H4B 0.9700 . ?
C4 N2 1.624(8) 3_665 ?
C4 N2 1.624(8) . ?
B2 F9 1.378(7) 3_565 ?
B2 F9 1.378(7) . ?
B2 F11 1.389(6) . ?
B2 F11 1.389(6) 3_565 ?
B1 F2 1.382(5) . ?
B1 F3 1.347(8) . ?
B1 F8 1.371(5) . ?
B1 F5 1.382(7) . ?

loop_
_geom_torsion_atom_site_label_1
_geom_torsion_atom_site_label_2
_geom_torsion_atom_site_label_3
_geom_torsion_atom_site_label_4
_geom_torsion
_geom_torsion_site_symmetry_1
_geom_torsion_site_symmetry_2
_geom_torsion_site_symmetry_3
_geom_torsion_site_symmetry_4
_geom_torsion_publ_flag
N3 C2 N2 C1 61.3(7) . . . 3_665 ?
N3 C2 N2 C4 -68.9(6) . . . . ?
C3 N3 C1 P1 63.2(2) . . . 3_665 ?
C3 N3 C1 N2 58.1(4) . . . 3_665 ?
C3 N3 C2 P1 -62.9(2) . . . . ?
C3 N3 C2 N2 -58.1(4) . . . . ?
C1 P1 C2 N3 50.3(2) 3_665 . . . ?
C1 P1 C4 P1 -47.11(11) 3_665 . . 3_665 ?
C1 N3 C3 N3 -62.35(12) . . . 3_665 ?
C1 N3 C2 P1 61.7(2) . . . . ?
C1 N3 C2 N2 66.5(4) . . . . ?
C2 P1 C4 P1 47.34(10) . . . 3_665 ?
C2 N3 C3 N3 62.60(12) . . . 3_665 ?
C2 N3 C1 P1 -61.7(2) . . . 3_665 ?
C2 N3 C1 N2 -66.9(4) . . . 3_665 ?
C4 P1 C2 N3 -48.0(2) . . . . ?
N2 C4 N2 C1 -66.6(5) 3_665 . . 3_665 ?
N2 C4 N2 C2 67.0(6) 3_665 . . . ?
